data_4516160
loop_
_publ_author_name
'Omahen, Emily H.'
'Binder, Justin F.'
'Jacobs, Brad F.'
'Swidan, Ala'aeddeen'
'Macdonald, Charles L. B.'

_publ_section_title
;
 Phosphonium-Templated Iodoplumbates.
;
_journal_issue 12
_journal_name_full 'ACS omega'
_journal_page_first 17077
_journal_page_last 17082
_journal_paper_doi 10.1021/acsomega.8b02240
_journal_volume 3
_journal_year 2018
_chemical_formula_sum 'C4 H12 I3 P Pb'
_chemical_formula_weight 679.00
_space_group_crystal_system hexagonal
_space_group_IT_number 170
_space_group_name_Hall 'P 65'
_space_group_name_H-M_alt 'P 65'
_atom_sites_solution_hydrogens geom
_audit_creation_method SHELXL-2017/1
_cell_angle_alpha 90
_cell_angle_beta 90
_cell_angle_gamma 120
_cell_formula_units_Z 6
_cell_length_a 10.0382(8)
_cell_length_b 10.0382(8)
_cell_length_c 23.738(2)
_cell_measurement_reflns_used 9597
_cell_measurement_temperature 170(2)
_cell_measurement_theta_max 30.50
_cell_measurement_theta_min 2.90
_cell_volume 2071.5(3)
_computing_cell_refinement 'Bruker SAINT'
_computing_data_collection 'Bruker APEX2'
_computing_data_reduction 'Bruker SAINT'
_computing_molecular_graphics 'Bruker SHELXTL'
_computing_publication_material 'Bruker SHELXTL'
_computing_structure_refinement 'SHELXL-2017/1 (Sheldrick, 2017)'
_computing_structure_solution 'SHELXS-97 (Sheldrick 2008)'
_diffrn_ambient_temperature 170(2)
_diffrn_measured_fraction_theta_full 0.998
_diffrn_measured_fraction_theta_max 0.997
_diffrn_measurement_device_type 'Bruker APEX-II CCD'
_diffrn_measurement_method '\f and \w scans'
_diffrn_radiation_type MoK\a
_diffrn_radiation_wavelength 0.71073
_diffrn_reflns_av_R_equivalents 0.0620
_diffrn_reflns_av_unetI/netI 0.0314
_diffrn_reflns_Laue_measured_fraction_full 0.998
_diffrn_reflns_Laue_measured_fraction_max 0.997
_diffrn_reflns_limit_h_max 13
_diffrn_reflns_limit_h_min -14
_diffrn_reflns_limit_k_max 14
_diffrn_reflns_limit_k_min -14
_diffrn_reflns_limit_l_max 33
_diffrn_reflns_limit_l_min -33
_diffrn_reflns_number 36416
_diffrn_reflns_point_group_measured_fraction_full 0.999
_diffrn_reflns_point_group_measured_fraction_max 0.998
_diffrn_reflns_theta_full 25.242
_diffrn_reflns_theta_max 30.568
_diffrn_reflns_theta_min 2.904
_exptl_absorpt_coefficient_mu 18.987
_exptl_absorpt_correction_T_max 0.058
_exptl_absorpt_correction_T_min 0.022
_exptl_absorpt_correction_type multi-scan
_exptl_absorpt_process_details 'SADABS; Bruker, 2016'
_exptl_crystal_colour colourless
_exptl_crystal_density_diffrn 3.266
_exptl_crystal_description prism
_exptl_crystal_F_000 1752
_exptl_crystal_size_max 0.600
_exptl_crystal_size_mid 0.280
_exptl_crystal_size_min 0.150
_refine_diff_density_max 4.445
_refine_diff_density_min -4.158
_refine_diff_density_rms 0.421
_refine_ls_abs_structure_details
;
 Refined as an inversion twin.
;
_refine_ls_abs_structure_Flack 0.491(10)
_refine_ls_extinction_coef 0.00157(17)
_refine_ls_extinction_expression Fc^*^=kFc[1+0.001xFc^2^\l^3^/sin(2\q)]^-1/4^
_refine_ls_extinction_method 'SHELXL-2017/1 (Sheldrick 2017)'
_refine_ls_goodness_of_fit_ref 1.108
_refine_ls_hydrogen_treatment constr
_refine_ls_matrix_type full
_refine_ls_number_parameters 88
_refine_ls_number_reflns 4194
_refine_ls_number_restraints 1
_refine_ls_restrained_S_all 1.108
_refine_ls_R_factor_all 0.0489
_refine_ls_R_factor_gt 0.0471
_refine_ls_shift/su_max 0.000
_refine_ls_shift/su_mean 0.000
_refine_ls_structure_factor_coef Fsqd
_refine_ls_weighting_details 'w=1/[\s^2^(Fo^2^)+(0.0549P)^2^+44.8752P] where P=(Fo^2^+2Fc^2^)/3'
_refine_ls_weighting_scheme calc
_refine_ls_wR_factor_gt 0.1125
_refine_ls_wR_factor_ref 0.1144
_reflns_Friedel_coverage 0.958
_reflns_Friedel_fraction_full 0.999
_reflns_Friedel_fraction_max 0.998
_reflns_number_gt 4059
_reflns_number_total 4194
_reflns_threshold_expression 'I > 2\s(I)'
_cod_data_source_file ao8b02240_si_003.cif
_cod_data_source_block shelx
_cod_original_cell_volume 2071.5(4)
_cod_database_code 4516160
_shelx_shelxl_version_number 2017/1
_shelx_space_group_comment
;
The symmetry employed for this shelxl refinement is uniquely defined
by the following loop, which should always be used as a source of
symmetry information in preference to the above space-group names.
They are only intended as comments.
;
_shelx_estimated_absorpt_t_min 0.031
_shelx_estimated_absorpt_t_max 0.163

loop_
_space_group_symop_operation_xyz
'x, y, z'
'-y, x-y, z+2/3'
'-x+y, -x, z+1/3'
'-x, -y, z+1/2'
'y, -x+y, z+1/6'
'x-y, x, z+5/6'

loop_
_atom_site_label
_atom_site_type_symbol
_atom_site_fract_x
_atom_site_fract_y
_atom_site_fract_z
_atom_site_U_iso_or_equiv
_atom_site_adp_type
_atom_site_occupancy
_atom_site_site_symmetry_order
_atom_site_calc_flag
_atom_site_refinement_flags_posn
_atom_site_refinement_flags_adp
P P 0.2944(4) 0.6512(5) 0.4641(2) 0.0180(7) Uani 1 1 d . .
C1 C 0.098(2) 0.605(3) 0.4667(13) 0.041(5) Uani 1 1 d . .
H1A H 0.043731 0.527013 0.495776 0.061 Uiso 1 1 calc R U
H1B H 0.049717 0.565243 0.430063 0.061 Uiso 1 1 calc R U
H1C H 0.093420 0.697920 0.475807 0.061 Uiso 1 1 calc R U
C2 C 0.304(2) 0.479(3) 0.4555(10) 0.035(5) Uani 1 1 d . .
H2A H 0.400179 0.494135 0.471292 0.053 Uiso 1 1 calc R U
H2B H 0.298681 0.454912 0.415259 0.053 Uiso 1 1 calc R U
H2C H 0.216613 0.394255 0.475033 0.053 Uiso 1 1 calc R U
C3 C 0.377(3) 0.738(3) 0.5290(10) 0.042(5) Uani 1 1 d . .
H3A H 0.377979 0.835610 0.532370 0.062 Uiso 1 1 calc R U
H3B H 0.482419 0.756588 0.530969 0.062 Uiso 1 1 calc R U
H3C H 0.316122 0.669293 0.559830 0.062 Uiso 1 1 calc R U
C4 C 0.400(3) 0.785(3) 0.4093(10) 0.040(5) Uani 1 1 d . .
H4A H 0.380868 0.871696 0.410965 0.060 Uiso 1 1 calc R U
H4B H 0.366616 0.733893 0.372702 0.060 Uiso 1 1 calc R U
H4C H 0.510046 0.822980 0.414319 0.060 Uiso 1 1 calc R U
Pb Pb -0.03878(7) 1.00149(8) 0.54717(3) 0.01729(16) Uani 1 1 d . .
I1 I -0.23646(12) 0.69725(12) 0.47304(4) 0.0201(2) Uani 1 1 d . .
I2 I 0.24612(11) 1.07503(13) 0.46511(5) 0.0217(2) Uani 1 1 d . .
I3 I -0.16406(14) 1.14850(14) 0.45295(5) 0.0246(3) Uani 1 1 d . .

loop_
_atom_site_aniso_label
_atom_site_aniso_U_11
_atom_site_aniso_U_22
_atom_site_aniso_U_33
_atom_site_aniso_U_23
_atom_site_aniso_U_13
_atom_site_aniso_U_12
P 0.0128(16) 0.0164(18) 0.0238(17) 0.0003(13) -0.0007(14) 0.0066(16)
C1 0.016(8) 0.040(12) 0.076(16) 0.018(11) 0.010(10) 0.021(8)
C2 0.024(9) 0.033(10) 0.048(13) 0.000(9) 0.010(8) 0.014(8)
C3 0.041(13) 0.044(13) 0.033(11) -0.012(9) -0.013(9) 0.017(10)
C4 0.039(12) 0.048(13) 0.034(10) 0.025(9) 0.018(9) 0.022(10)
Pb 0.0180(3) 0.0168(3) 0.0168(2) -0.00147(16) -0.0005(2) 0.0084(2)
I1 0.0166(4) 0.0135(5) 0.0256(5) 0.0001(3) -0.0002(4) 0.0041(4)
I2 0.0162(4) 0.0217(5) 0.0276(5) 0.0007(4) 0.0001(4) 0.0097(4)
I3 0.0318(6) 0.0233(5) 0.0274(5) -0.0020(4) -0.0012(4) 0.0202(5)

loop_
_atom_type_symbol
_atom_type_description
_atom_type_scat_dispersion_real
_atom_type_scat_dispersion_imag
_atom_type_scat_source
C C 0.0033 0.0016 'International Tables Vol C Tables 4.2.6.8 and 6.1.1.4'
H H 0.0000 0.0000 'International Tables Vol C Tables 4.2.6.8 and 6.1.1.4'
P P 0.1023 0.0942 'International Tables Vol C Tables 4.2.6.8 and 6.1.1.4'
I I -0.4742 1.8119 'International Tables Vol C Tables 4.2.6.8 and 6.1.1.4'
Pb Pb -3.3944 10.1111 'International Tables Vol C Tables 4.2.6.8 and 6.1.1.4'

loop_
_geom_angle_atom_site_label_1
_geom_angle_atom_site_label_2
_geom_angle_atom_site_label_3
_geom_angle
_geom_angle_site_symmetry_1
_geom_angle_site_symmetry_3
C3 P C1 106.5(14) . .
C3 P C2 109.9(12) . .
C1 P C2 109.7(11) . .
C3 P C4 108.1(13) . .
C1 P C4 112.5(12) . .
C2 P C4 110.2(11) . .
P C1 H1A 109.5 . .
P C1 H1B 109.5 . .
H1A C1 H1B 109.5 . .
P C1 H1C 109.5 . .
H1A C1 H1C 109.5 . .
H1B C1 H1C 109.5 . .
P C2 H2A 109.5 . .
P C2 H2B 109.5 . .
H2A C2 H2B 109.5 . .
P C2 H2C 109.5 . .
H2A C2 H2C 109.5 . .
H2B C2 H2C 109.5 . .
P C3 H3A 109.5 . .
P C3 H3B 109.5 . .
H3A C3 H3B 109.5 . .
P C3 H3C 109.5 . .
H3A C3 H3C 109.5 . .
H3B C3 H3C 109.5 . .
P C4 H4A 109.5 . .
P C4 H4B 109.5 . .
H4A C4 H4B 109.5 . .
P C4 H4C 109.5 . .
H4A C4 H4C 109.5 . .
H4B C4 H4C 109.5 . .
I1 Pb I2 92.69(3) . 5_455
I1 Pb I3 177.23(4) . 5_455
I2 Pb I3 89.80(3) 5_455 5_455
I1 Pb I2 86.69(3) . .
I2 Pb I2 89.27(2) 5_455 .
I3 Pb I2 94.57(4) 5_455 .
I1 Pb I1 96.90(2) . 5_455
I2 Pb I1 86.38(3) 5_455 5_455
I3 Pb I1 82.02(3) 5_455 5_455
I2 Pb I1 174.48(3) . 5_455
I1 Pb I3 81.93(3) . .
I2 Pb I3 174.41(4) 5_455 .
I3 Pb I3 95.61(3) 5_455 .
I2 Pb I3 88.89(3) . .
I1 Pb I3 95.74(3) 5_455 .
Pb I1 Pb 76.10(3) . 6_664
Pb I2 Pb 76.28(2) 6_664 .
Pb I3 Pb 75.71(3) 6_664 .

loop_
_geom_bond_atom_site_label_1
_geom_bond_atom_site_label_2
_geom_bond_distance
_geom_bond_site_symmetry_2
P C3 1.76(2) .
P C1 1.785(18) .
P C2 1.79(2) .
P C4 1.79(2) .
C1 H1A 0.9800 .
C1 H1B 0.9800 .
C1 H1C 0.9800 .
C2 H2A 0.9800 .
C2 H2B 0.9800 .
C2 H2C 0.9800 .
C3 H3A 0.9800 .
C3 H3B 0.9800 .
C3 H3C 0.9800 .
C4 H4A 0.9800 .
C4 H4B 0.9800 .
C4 H4C 0.9800 .
Pb I1 3.2095(13) .
Pb I2 3.2123(12) 5_455
Pb I3 3.2206(13) 5_455
Pb I2 3.2260(13) .
Pb I1 3.2415(12) 5_455
Pb I3 3.2584(13) .

loop_
_geom_hbond_atom_site_label_D
_geom_hbond_atom_site_label_H
_geom_hbond_atom_site_label_A
_geom_hbond_distance_DH
_geom_hbond_distance_HA
_geom_hbond_distance_DA
_geom_hbond_angle_DHA
_geom_hbond_site_symmetry_A
_geom_hbond_publ_flag
C1 H1C I1 0.98 3.31 3.907(18) 121.2 . yes
C1 H1C I2 0.98 3.31 4.18(2) 148.8 . yes
C2 H2A I1 0.98 3.17 4.02(2) 146.9 1_655 yes
C2 H2B I2 0.98 3.32 4.25(2) 157.7 6_654 yes
C3 H3B I1 0.98 3.26 3.85(2) 119.9 5 yes
C4 H4A I2 0.98 3.23 4.14(3) 155.0 . yes
C1 H1C I1 0.98 3.31 3.907(18) 121.2 . yes
C1 H1C I2 0.98 3.31 4.18(2) 148.8 . yes
C2 H2A I1 0.98 3.17 4.02(2) 146.9 1_655 yes
C3 H3B I1 0.98 3.26 3.85(2) 119.9 5 yes
C4 H4A I2 0.98 3.23 4.14(3) 155.0 . yes
